data_2101347
loop_
_publ_author_name
'Baldinozzi, G.'
'Sciau, Ph.'
'Pinot, M.'
'Grebille, D.'

_publ_section_title
;
 Crystal structure of the antiferroelectric perovskite Pb~2~MgWO~6~
;
_journal_issue 5
_journal_name_full 'Acta Crystallographica Section B'
_journal_page_first 668
_journal_page_last 673
_journal_paper_doi 10.1107/S0108768194014047
_journal_volume 51
_journal_year 1995
_chemical_formula_sum 'Mg O6 Pb2 W'
_chemical_formula_weight 718.54
_symmetry_cell_setting orthorhombic
_symmetry_space_group_name_Hall '-P 2n -21'
_symmetry_space_group_name_H-M 'P m c n'
_cell_angle_alpha 90.0
_cell_angle_beta 90.0
_cell_angle_gamma 90.0
_cell_formula_units_Z 4
_cell_length_a 7.9440(4)
_cell_length_b 5.6866(3)
_cell_length_c 11.4059(5)
_cell_volume 515.30(10)
_diffrn_radiation_type Cu
_diffrn_radiation_wavelength 1.54184
_exptl_crystal_density_diffrn 9.26
_cod_data_source_file du0393.cif
_cod_original_formula_sum 'Mg1 O6 Pb2 W1'
_cod_database_code 2101347

loop_
_atom_site_label
_atom_site_fract_x
_atom_site_fract_y
_atom_site_fract_z
Pb 0.0032(4) -.2196(2) 0.14220(10)
Mg 0.25 0.7519(9) 0.3772(4)
W 0.25 0.2577 0.1161(2)
O(1) 0.4907(4) 0.2365(4) 0.1314(2)
O(2) 0.25 0.0133(12) 0.0027(6)
O(3) 0.25 0.4991(17) 0.0103(5)
O(4) 0.25 -0.0153(15) 0.2370(4)
O(5) 0.25 0.4745(15) 0.2491(5)
